data_4330949
loop_
_publ_author_name
'Ling Xu'
'Zitao Wang'
'Wen-Xiong Zhang'
'Zhenfeng Xi'

_publ_section_title
;
 Rare-Earth Metal Tris(trimethylsilylmethyl) Anionic Complexes Bearing One
 1-Phenyl-2,3,4,5-tetrapropylcyclopentadienyl Ligand: Synthesis,
 Structural Characterization, and Application
;
_journal_name_full 'Inorganic Chemistry'
_journal_page_first 11941
_journal_page_last 11948
_journal_paper_doi 10.1021/ic3018369
_journal_volume 51
_journal_year 2012
_chemical_formula_moiety 'C35 H66 Si3 Y, C16 H34 Li O4'
_chemical_formula_sum 'C51 H100 Li O4 Si3 Y'
_chemical_formula_weight 957.43
_chemical_name_systematic
; 
 ? 
;
_space_group_IT_number 14
_symmetry_cell_setting monoclinic
_symmetry_space_group_name_Hall '-P 2yn'
_symmetry_space_group_name_H-M 'P 1 21/n 1'
_atom_sites_solution_hydrogens geom
_atom_sites_solution_primary direct
_atom_sites_solution_secondary difmap
_audit_creation_method SHELXL-97
_cell_angle_alpha 90.00
_cell_angle_beta 100.99(3)
_cell_angle_gamma 90.00
_cell_formula_units_Z 4
_cell_length_a 13.149(3)
_cell_length_b 22.409(5)
_cell_length_c 20.587(4)
_cell_measurement_temperature 173(2)
_cell_measurement_theta_max 25.00
_cell_measurement_theta_min 1.82
_cell_volume 5955(2)
_computing_cell_refinement 'CrystalClear (Rigaku Inc., 2008)'
_computing_data_collection 'CrystalClear (Rigaku Inc., 2008)'
_computing_data_reduction 'CrystalClear (Rigaku Inc., 2008)'
_computing_molecular_graphics
;
 Mercury: visualization and analysis of crystal structures, C. F. Macrae,
 P. R. Edgington, P. McCabe, E. Pidcock, G. P. Shields, R. Taylor,
 M. Towler and J. van de Streek, J. Appl. Cryst., 39, 453-457, 2006.
;
_computing_publication_material 'SHELX-97 (Sheldrick, 2008)'
_computing_structure_refinement 'SHELX-97 (Sheldrick, 2008)'
_computing_structure_solution 'SHELX-97 (Sheldrick, 2008)'
_diffrn_ambient_temperature 173(2)
_diffrn_detector_area_resol_mean 28.5714
_diffrn_measured_fraction_theta_full 0.969
_diffrn_measured_fraction_theta_max 0.969
_diffrn_measurement_device_type 'Saturn724+ CCD'
_diffrn_measurement_method '\w scans at fixed \c = 45\%'
_diffrn_radiation_monochromator graphite
_diffrn_radiation_source 'fine-focus sealed tube'
_diffrn_radiation_type MoK\a
_diffrn_radiation_wavelength 0.71073
_diffrn_reflns_av_R_equivalents 0.0828
_diffrn_reflns_av_sigmaI/netI 0.0927
_diffrn_reflns_limit_h_max 15
_diffrn_reflns_limit_h_min -15
_diffrn_reflns_limit_k_max 26
_diffrn_reflns_limit_k_min -26
_diffrn_reflns_limit_l_max 23
_diffrn_reflns_limit_l_min -24
_diffrn_reflns_number 31742
_diffrn_reflns_theta_full 25.00
_diffrn_reflns_theta_max 25.00
_diffrn_reflns_theta_min 1.82
_exptl_absorpt_coefficient_mu 1.076
_exptl_absorpt_correction_T_max 0.7748
_exptl_absorpt_correction_T_min 0.7046
_exptl_absorpt_correction_type multi-scan
_exptl_absorpt_process_details 'CrystalClear (Rigaku Inc., 2008)'
_exptl_crystal_colour Colorless
_exptl_crystal_density_diffrn 1.068
_exptl_crystal_description block
_exptl_crystal_F_000 2088
_exptl_crystal_size_max 0.35
_exptl_crystal_size_mid 0.31
_exptl_crystal_size_min 0.25
_refine_diff_density_max 0.506
_refine_diff_density_min -0.267
_refine_diff_density_rms 0.060
_refine_ls_extinction_method none
_refine_ls_goodness_of_fit_ref 1.155
_refine_ls_hydrogen_treatment constr
_refine_ls_matrix_type full
_refine_ls_number_parameters 717
_refine_ls_number_reflns 10168
_refine_ls_number_restraints 360
_refine_ls_restrained_S_all 1.167
_refine_ls_R_factor_all 0.1166
_refine_ls_R_factor_gt 0.0896
_refine_ls_shift/su_max 0.001
_refine_ls_shift/su_mean 0.000
_refine_ls_structure_factor_coef Fsqd
_refine_ls_weighting_details 'calc w=1/[\s^2^(Fo^2^)+(0.0262P)^2^+8.7275P] where P=(Fo^2^+2Fc^2^)/3'
_refine_ls_weighting_scheme calc
_refine_ls_wR_factor_gt 0.1417
_refine_ls_wR_factor_ref 0.1524
_reflns_number_gt 8032
_reflns_number_total 10168
_reflns_threshold_expression >2sigma(I)
_cod_data_source_file ic3018369_si_002_1.cif
_cod_data_source_block 1-Y
_cod_database_code 4330949

loop_
_symmetry_equiv_pos_as_xyz
'x, y, z'
'-x+1/2, y+1/2, -z+1/2'
'-x, -y, -z'
'x-1/2, -y-1/2, z-1/2'

loop_
_atom_site_label
_atom_site_type_symbol
_atom_site_fract_x
_atom_site_fract_y
_atom_site_fract_z
_atom_site_U_iso_or_equiv
_atom_site_adp_type
_atom_site_occupancy
_atom_site_symmetry_multiplicity
_atom_site_calc_flag
_atom_site_refinement_flags
_atom_site_disorder_assembly
_atom_site_disorder_group
Y1 Y 0.20160(4) 0.803728(19) 0.14771(2) 0.03249(14) Uani 1 1 d . B .
Si1 Si -0.02140(12) 0.85703(7) 0.01160(8) 0.0494(4) Uani 1 1 d . . .
Si2 Si 0.23521(13) 0.66001(7) 0.05708(8) 0.0523(4) Uani 1 1 d . . .
O2 O 0.1802(3) 0.50804(18) 0.8184(2) 0.0672(12) Uani 1 1 d . . .
O3 O 0.3482(3) 0.40926(15) 0.8511(2) 0.0577(11) Uani 1 1 d D . .
O4 O 0.2852(4) 0.45928(17) 0.7075(2) 0.0686(12) Uani 1 1 d D . .
C1 C 0.2560(4) 0.90708(19) 0.2127(2) 0.0336(11) Uani 1 1 d . . .
C2 C 0.3103(4) 0.90763(19) 0.1588(2) 0.0323(11) Uani 1 1 d . . .
C3 C 0.3861(4) 0.86142(19) 0.1699(2) 0.0328(11) Uani 1 1 d . . .
C4 C 0.3807(4) 0.83281(19) 0.2304(2) 0.0344(12) Uani 1 1 d . . .
C5 C 0.3008(4) 0.86175(19) 0.2574(2) 0.0335(11) Uani 1 1 d . . .
C6 C 0.1687(4) 0.9481(2) 0.2200(3) 0.0411(13) Uani 1 1 d . . .
H6A H 0.1304 0.9301 0.2521 0.049 Uiso 1 1 calc R . .
H6B H 0.1204 0.9504 0.1768 0.049 Uiso 1 1 calc R . .
C7 C 0.1999(4) 1.0116(2) 0.2427(3) 0.0513(15) Uani 1 1 d . . .
H7A H 0.2478 1.0098 0.2861 0.062 Uiso 1 1 calc R . .
H7B H 0.2375 1.0301 0.2106 0.062 Uiso 1 1 calc R . .
C8 C 0.1076(4) 1.0506(2) 0.2492(3) 0.0584(16) Uani 1 1 d . . .
H8B H 0.0598 1.0526 0.2065 0.088 Uiso 1 1 calc R . .
H8C H 0.1318 1.0909 0.2629 0.088 Uiso 1 1 calc R . .
H8A H 0.0718 1.0335 0.2825 0.088 Uiso 1 1 calc R . .
C9 C 0.3003(4) 0.9544(2) 0.1050(3) 0.0388(12) Uani 1 1 d . . .
H9B H 0.2326 0.9747 0.1012 0.047 Uiso 1 1 calc R . .
H9A H 0.3020 0.9346 0.0622 0.047 Uiso 1 1 calc R . .
C10 C 0.3867(4) 1.0005(2) 0.1189(3) 0.0506(15) Uani 1 1 d . . .
H10A H 0.4542 0.9800 0.1222 0.061 Uiso 1 1 calc R . .
H10B H 0.3857 1.0196 0.1622 0.061 Uiso 1 1 calc R . .
C11 C 0.3777(5) 1.0493(3) 0.0655(3) 0.0690(19) Uani 1 1 d . . .
H11A H 0.3822 1.0310 0.0229 0.103 Uiso 1 1 calc R . .
H11C H 0.4341 1.0781 0.0778 0.103 Uiso 1 1 calc R . .
H11B H 0.3110 1.0697 0.0619 0.103 Uiso 1 1 calc R . .
C12 C 0.4592(4) 0.84854(19) 0.1250(3) 0.0344(11) Uani 1 1 d . . .
C13 C 0.5665(4) 0.8510(2) 0.1477(3) 0.0482(14) Uani 1 1 d . . .
H13 H 0.5928 0.8595 0.1930 0.058 Uiso 1 1 calc R . .
C14 C 0.6359(5) 0.8410(2) 0.1050(4) 0.0607(18) Uani 1 1 d . . .
H14 H 0.7085 0.8431 0.1213 0.073 Uiso 1 1 calc R . .
C15 C 0.5993(5) 0.8284(2) 0.0399(4) 0.0620(18) Uani 1 1 d . . .
H15 H 0.6466 0.8225 0.0109 0.074 Uiso 1 1 calc R . .
C16 C 0.4945(5) 0.8243(2) 0.0159(3) 0.0561(16) Uani 1 1 d . . .
H16 H 0.4693 0.8144 -0.0292 0.067 Uiso 1 1 calc R . .
C17 C 0.4262(4) 0.8346(2) 0.0582(3) 0.0467(14) Uani 1 1 d . . .
H17 H 0.3539 0.8322 0.0411 0.056 Uiso 1 1 calc R . .
C18 C 0.4474(4) 0.7818(2) 0.2609(2) 0.0380(12) Uani 1 1 d . . .
H18B H 0.4778 0.7623 0.2259 0.046 Uiso 1 1 calc R . .
H18A H 0.4026 0.7521 0.2773 0.046 Uiso 1 1 calc R . .
C19 C 0.5350(4) 0.7986(2) 0.3177(3) 0.0552(15) Uani 1 1 d . . .
H19B H 0.5746 0.8322 0.3037 0.066 Uiso 1 1 calc R . .
H19A H 0.5051 0.8121 0.3558 0.066 Uiso 1 1 calc R . .
C20 C 0.6082(5) 0.7467(3) 0.3392(4) 0.084(2) Uani 1 1 d . . .
H20B H 0.6383 0.7333 0.3017 0.125 Uiso 1 1 calc R . .
H20A H 0.5698 0.7137 0.3546 0.125 Uiso 1 1 calc R . .
H20C H 0.6637 0.7596 0.3753 0.125 Uiso 1 1 calc R . .
C21 C 0.2715(4) 0.8476(2) 0.3235(3) 0.0440(13) Uani 1 1 d . . .
H21A H 0.2947 0.8066 0.3367 0.053 Uiso 1 1 calc R . .
H21B H 0.1951 0.8486 0.3182 0.053 Uiso 1 1 calc R . .
C22 C 0.3181(5) 0.8907(3) 0.3788(3) 0.0562(16) Uani 1 1 d . . .
H22B H 0.3946 0.8892 0.3850 0.067 Uiso 1 1 calc R . .
H22A H 0.2959 0.9319 0.3655 0.067 Uiso 1 1 calc R . .
C23 C 0.2857(6) 0.8762(3) 0.4444(3) 0.077(2) Uani 1 1 d . . .
H23B H 0.2101 0.8786 0.4389 0.116 Uiso 1 1 calc R . .
H23C H 0.3175 0.9049 0.4781 0.116 Uiso 1 1 calc R . .
H23A H 0.3087 0.8358 0.4584 0.116 Uiso 1 1 calc R . .
C24 C 0.1160(4) 0.8393(2) 0.0396(3) 0.0428(13) Uani 1 1 d . . .
H24B H 0.1538 0.8759 0.0316 0.051 Uiso 1 1 calc R . .
H24A H 0.1322 0.8093 0.0077 0.051 Uiso 1 1 calc R . .
C25 C -0.0702(5) 0.9072(3) 0.0715(4) 0.087(2) Uani 1 1 d . . .
H25B H -0.1452 0.9125 0.0576 0.131 Uiso 1 1 calc R . .
H25C H -0.0357 0.9461 0.0726 0.131 Uiso 1 1 calc R . .
H25A H -0.0553 0.8893 0.1157 0.131 Uiso 1 1 calc R . .
C26 C -0.1040(5) 0.7886(3) 0.0031(4) 0.099(3) Uani 1 1 d . . .
H26A H -0.0800 0.7606 -0.0273 0.148 Uiso 1 1 calc R . .
H26C H -0.1762 0.7996 -0.0144 0.148 Uiso 1 1 calc R . .
H26B H -0.0991 0.7697 0.0465 0.148 Uiso 1 1 calc R . .
C27 C -0.0534(6) 0.8950(4) -0.0711(4) 0.103(3) Uani 1 1 d . . .
H27A H -0.0390 0.8679 -0.1055 0.155 Uiso 1 1 calc R . .
H27C H -0.0111 0.9311 -0.0705 0.155 Uiso 1 1 calc R . .
H27B H -0.1269 0.9059 -0.0804 0.155 Uiso 1 1 calc R . .
C28 C 0.2763(4) 0.7071(2) 0.1295(3) 0.0429(13) Uani 1 1 d . . .
H28B H 0.3514 0.7141 0.1324 0.051 Uiso 1 1 calc R . .
H28A H 0.2698 0.6822 0.1683 0.051 Uiso 1 1 calc R . .
C29 C 0.3019(6) 0.6853(3) -0.0106(3) 0.088(2) Uani 1 1 d . . .
H29B H 0.3764 0.6778 0.0023 0.133 Uiso 1 1 calc R . .
H29C H 0.2899 0.7281 -0.0183 0.133 Uiso 1 1 calc R . .
H29A H 0.2743 0.6632 -0.0512 0.133 Uiso 1 1 calc R . .
C30 C 0.0944(5) 0.6633(3) 0.0219(4) 0.098(3) Uani 1 1 d . . .
H30A H 0.0783 0.6360 -0.0159 0.147 Uiso 1 1 calc R . .
H30C H 0.0754 0.7041 0.0073 0.147 Uiso 1 1 calc R . .
H30B H 0.0552 0.6514 0.0558 0.147 Uiso 1 1 calc R . .
C31 C 0.2635(5) 0.5777(2) 0.0695(3) 0.074(2) Uani 1 1 d . . .
H31B H 0.2262 0.5620 0.1028 0.111 Uiso 1 1 calc R . .
H31C H 0.3381 0.5718 0.0846 0.111 Uiso 1 1 calc R . .
H31A H 0.2408 0.5565 0.0276 0.111 Uiso 1 1 calc R . .
C32 C 0.0653(4) 0.7809(2) 0.2082(3) 0.0476(14) Uani 1 1 d D . .
H32B H 0.0591 0.8174 0.2344 0.057 Uiso 1 1 calc R A 1
H32A H 0.0014 0.7794 0.1739 0.057 Uiso 1 1 calc R A 1
Si3 Si 0.051(2) 0.7181(10) 0.2654(12) 0.131(11) Uani 0.223(9) 1 d PDU B 1
C33 C 0.056(3) 0.7413(15) 0.3532(14) 0.097(13) Uani 0.223(9) 1 d PDU B 1
H33A H 0.0163 0.7127 0.3747 0.146 Uiso 0.223(9) 1 calc PR B 1
H33C H 0.0249 0.7811 0.3540 0.146 Uiso 0.223(9) 1 calc PR B 1
H33B H 0.1277 0.7423 0.3768 0.146 Uiso 0.223(9) 1 calc PR B 1
C34 C -0.077(3) 0.681(2) 0.240(3) 0.16(2) Uani 0.223(9) 1 d PDU B 1
H34A H -0.0773 0.6567 0.2009 0.241 Uiso 0.223(9) 1 calc PR B 1
H34C H -0.1315 0.7118 0.2302 0.241 Uiso 0.223(9) 1 calc PR B 1
H34B H -0.0912 0.6560 0.2764 0.241 Uiso 0.223(9) 1 calc PR B 1
C35 C 0.139(3) 0.6537(16) 0.265(2) 0.126(16) Uani 0.223(9) 1 d PDU B 1
H35B H 0.1268 0.6243 0.2976 0.189 Uiso 0.223(9) 1 calc PR B 1
H35C H 0.2110 0.6672 0.2751 0.189 Uiso 0.223(9) 1 calc PR B 1
H35A H 0.1253 0.6352 0.2206 0.189 Uiso 0.223(9) 1 calc PR B 1
Si3' Si 0.0510(4) 0.71382(17) 0.2557(3) 0.0641(14) Uani 0.777(9) 1 d PDU B 2
C33' C 0.1714(8) 0.6925(5) 0.3146(6) 0.117(4) Uani 0.777(9) 1 d PDU B 2
H33D H 0.1653 0.6513 0.3294 0.176 Uiso 0.777(9) 1 calc PR B 2
H33F H 0.1814 0.7193 0.3530 0.176 Uiso 0.777(9) 1 calc PR B 2
H33E H 0.2309 0.6957 0.2925 0.176 Uiso 0.777(9) 1 calc PR B 2
C34' C -0.0567(9) 0.7128(5) 0.3023(7) 0.131(5) Uani 0.777(9) 1 d PDU B 2
H34E H -0.1214 0.7240 0.2726 0.197 Uiso 0.777(9) 1 calc PR B 2
H34F H -0.0420 0.7413 0.3390 0.197 Uiso 0.777(9) 1 calc PR B 2
H34D H -0.0636 0.6727 0.3197 0.197 Uiso 0.777(9) 1 calc PR B 2
C35' C 0.0292(10) 0.6485(4) 0.1961(6) 0.123(5) Uani 0.777(9) 1 d PDU B 2
H35E H 0.0925 0.6410 0.1789 0.184 Uiso 0.777(9) 1 calc PR B 2
H35F H -0.0277 0.6579 0.1594 0.184 Uiso 0.777(9) 1 calc PR B 2
H35D H 0.0115 0.6129 0.2193 0.184 Uiso 0.777(9) 1 calc PR B 2
C36 C 0.1660(5) 0.5291(3) 0.8808(4) 0.080(2) Uani 1 1 d . . .
H36B H 0.1712 0.5732 0.8830 0.096 Uiso 1 1 calc R . .
H36A H 0.2185 0.5118 0.9168 0.096 Uiso 1 1 calc R . .
C37 C 0.0603(6) 0.5091(3) 0.8863(4) 0.093(2) Uani 1 1 d . . .
H37B H 0.0296 0.5350 0.9164 0.112 Uiso 1 1 calc R . .
H37A H 0.0600 0.4672 0.9014 0.112 Uiso 1 1 calc R . .
C38 C 0.0037(6) 0.5162(4) 0.8130(4) 0.088(2) Uani 1 1 d . . .
H38A H -0.0531 0.4868 0.8020 0.106 Uiso 1 1 calc R . .
H38B H -0.0254 0.5569 0.8050 0.106 Uiso 1 1 calc R . .
C39 C 0.0830(5) 0.5056(3) 0.7741(4) 0.075(2) Uani 1 1 d . . .
H39A H 0.0730 0.4660 0.7525 0.090 Uiso 1 1 calc R . .
H39B H 0.0796 0.5365 0.7393 0.090 Uiso 1 1 calc R . .
C40 C 0.2895(13) 0.3863(6) 0.8963(9) 0.067(4) Uani 0.55(2) 1 d PDU C 1
H40A H 0.2155 0.3833 0.8750 0.080 Uiso 0.55(2) 1 calc PR C 1
H40B H 0.2952 0.4129 0.9352 0.080 Uiso 0.55(2) 1 calc PR C 1
C41 C 0.3320(14) 0.3254(6) 0.9174(10) 0.073(4) Uani 0.55(2) 1 d PDU C 1
H41B H 0.3537 0.3238 0.9661 0.087 Uiso 0.55(2) 1 calc PR C 1
H41A H 0.2782 0.2946 0.9037 0.087 Uiso 0.55(2) 1 calc PR C 1
C42 C 0.4170(13) 0.3147(7) 0.8873(10) 0.075(4) Uani 0.55(2) 1 d PDU C 1
H42A H 0.3994 0.2857 0.8507 0.090 Uiso 0.55(2) 1 calc PR C 1
H42B H 0.4768 0.2995 0.9197 0.090 Uiso 0.55(2) 1 calc PR C 1
C43 C 0.4393(12) 0.3728(7) 0.8626(9) 0.065(5) Uani 0.55(2) 1 d PDU C 1
H43B H 0.4940 0.3926 0.8953 0.078 Uiso 0.55(2) 1 calc PR C 1
H43A H 0.4653 0.3680 0.8209 0.078 Uiso 0.55(2) 1 calc PR C 1
C40' C 0.2609(12) 0.3760(7) 0.8651(13) 0.064(5) Uani 0.45(2) 1 d PDU C 2
H40C H 0.2035 0.3770 0.8263 0.076 Uiso 0.45(2) 1 calc PR C 2
H40D H 0.2361 0.3942 0.9031 0.076 Uiso 0.45(2) 1 calc PR C 2
C41' C 0.2931(14) 0.3128(7) 0.8811(13) 0.069(4) Uani 0.45(2) 1 d PDU C 2
H41D H 0.3032 0.3051 0.9293 0.083 Uiso 0.45(2) 1 calc PR C 2
H41C H 0.2414 0.2843 0.8575 0.083 Uiso 0.45(2) 1 calc PR C 2
C42' C 0.3892(14) 0.3090(7) 0.8580(11) 0.060(4) Uani 0.45(2) 1 d PDU C 2
H42C H 0.3794 0.2831 0.8183 0.072 Uiso 0.45(2) 1 calc PR C 2
H42D H 0.4417 0.2899 0.8926 0.072 Uiso 0.45(2) 1 calc PR C 2
C43' C 0.4279(15) 0.3671(8) 0.8414(12) 0.058(5) Uani 0.45(2) 1 d PDU C 2
H43D H 0.4947 0.3766 0.8709 0.070 Uiso 0.45(2) 1 calc PR C 2
H43C H 0.4380 0.3678 0.7950 0.070 Uiso 0.45(2) 1 calc PR C 2
C44 C 0.3135(10) 0.4008(5) 0.6857(6) 0.063(3) Uani 0.564(15) 1 d PDU C 1
H44A H 0.2931 0.3691 0.7142 0.076 Uiso 0.564(15) 1 calc PR C 1
H44B H 0.3893 0.3984 0.6878 0.076 Uiso 0.564(15) 1 calc PR C 1
C45 C 0.2566(11) 0.3936(6) 0.6157(7) 0.069(4) Uani 0.564(15) 1 d PDU C 1
H45A H 0.3064 0.3923 0.5852 0.083 Uiso 0.564(15) 1 calc PR C 1
H45B H 0.2167 0.3558 0.6110 0.083 Uiso 0.564(15) 1 calc PR C 1
C46 C 0.1849(13) 0.4455(6) 0.5992(7) 0.093(4) Uani 0.564(15) 1 d PDU C 1
H46A H 0.1821 0.4590 0.5531 0.111 Uiso 0.564(15) 1 calc PR C 1
H46B H 0.1140 0.4354 0.6053 0.111 Uiso 0.564(15) 1 calc PR C 1
C47 C 0.2328(14) 0.4910(6) 0.6472(6) 0.088(4) Uani 0.564(15) 1 d PDU C 1
H47A H 0.1791 0.5183 0.6580 0.105 Uiso 0.564(15) 1 calc PR C 1
H47B H 0.2836 0.5149 0.6285 0.105 Uiso 0.564(15) 1 calc PR C 1
C44' C 0.259(2) 0.4007(8) 0.6873(11) 0.116(7) Uani 0.436(15) 1 d PDU C 2
H44D H 0.2061 0.3849 0.7112 0.139 Uiso 0.436(15) 1 calc PR C 2
H44C H 0.3210 0.3748 0.6974 0.139 Uiso 0.436(15) 1 calc PR C 2
C45' C 0.2170(19) 0.4008(11) 0.6137(12) 0.106(6) Uani 0.436(15) 1 d PDU C 2
H45D H 0.2377 0.3645 0.5922 0.127 Uiso 0.436(15) 1 calc PR C 2
H45C H 0.1406 0.4045 0.6039 0.127 Uiso 0.436(15) 1 calc PR C 2
C46' C 0.2684(19) 0.4557(8) 0.5928(9) 0.099(6) Uani 0.436(15) 1 d PDU C 2
H46D H 0.2185 0.4789 0.5605 0.118 Uiso 0.436(15) 1 calc PR C 2
H46C H 0.3274 0.4443 0.5719 0.118 Uiso 0.436(15) 1 calc PR C 2
C47' C 0.3069(19) 0.4933(8) 0.6555(8) 0.097(6) Uani 0.436(15) 1 d PDU C 2
H47C H 0.3822 0.5009 0.6611 0.116 Uiso 0.436(15) 1 calc PR C 2
H47D H 0.2701 0.5320 0.6528 0.116 Uiso 0.436(15) 1 calc PR C 2
O1 O 0.4152(7) 0.5458(4) 0.8344(4) 0.049(2) Uani 0.621(14) 1 d PDU C 1
C48 C 0.3296(14) 0.6173(9) 0.7602(8) 0.109(6) Uani 0.621(14) 1 d PDU C 1
H48A H 0.3456 0.5960 0.7218 0.164 Uiso 0.621(14) 1 calc PR C 1
H48C H 0.3222 0.6600 0.7501 0.164 Uiso 0.621(14) 1 calc PR C 1
H48B H 0.2648 0.6019 0.7706 0.164 Uiso 0.621(14) 1 calc PR C 1
C49 C 0.4156(10) 0.6081(5) 0.8183(8) 0.080(4) Uani 0.621(14) 1 d PDU C 1
H49A H 0.4828 0.6196 0.8070 0.096 Uiso 0.621(14) 1 calc PR C 1
H49B H 0.4040 0.6326 0.8563 0.096 Uiso 0.621(14) 1 calc PR C 1
C50 C 0.5039(7) 0.5340(4) 0.8863(5) 0.052(3) Uani 0.621(14) 1 d PDU C 1
H50B H 0.5686 0.5419 0.8698 0.063 Uiso 0.621(14) 1 calc PR C 1
H50A H 0.5039 0.4916 0.8998 0.063 Uiso 0.621(14) 1 calc PR C 1
C51 C 0.4988(13) 0.5741(8) 0.9452(8) 0.113(5) Uani 0.621(14) 1 d PDU C 1
H51B H 0.5057 0.6159 0.9327 0.170 Uiso 0.621(14) 1 calc PR C 1
H51C H 0.5553 0.5638 0.9819 0.170 Uiso 0.621(14) 1 calc PR C 1
H51A H 0.4322 0.5684 0.9591 0.170 Uiso 0.621(14) 1 calc PR C 1
O1' O 0.394(2) 0.5424(11) 0.8165(12) 0.107(6) Uani 0.379(14) 1 d PDU C 2
C48' C 0.327(2) 0.6387(11) 0.7913(15) 0.099(8) Uani 0.379(14) 1 d PDU C 2
H48E H 0.3317 0.6749 0.7654 0.148 Uiso 0.379(14) 1 calc PR C 2
H48F H 0.3421 0.6484 0.8385 0.148 Uiso 0.379(14) 1 calc PR C 2
H48D H 0.2571 0.6220 0.7795 0.148 Uiso 0.379(14) 1 calc PR C 2
C49' C 0.405(2) 0.5931(10) 0.7764(15) 0.096(6) Uani 0.379(14) 1 d PDU C 2
H49C H 0.3908 0.5823 0.7290 0.115 Uiso 0.379(14) 1 calc PR C 2
H49D H 0.4766 0.6092 0.7880 0.115 Uiso 0.379(14) 1 calc PR C 2
C50' C 0.454(3) 0.5611(14) 0.8767(12) 0.125(7) Uani 0.379(14) 1 d PDU C 2
H50D H 0.4218 0.5995 0.8847 0.151 Uiso 0.379(14) 1 calc PR C 2
H50C H 0.5205 0.5721 0.8637 0.151 Uiso 0.379(14) 1 calc PR C 2
C51' C 0.490(3) 0.5372(14) 0.9460(15) 0.140(10) Uani 0.379(14) 1 d PDU C 2
H51D H 0.4623 0.4968 0.9488 0.210 Uiso 0.379(14) 1 calc PR C 2
H51F H 0.4641 0.5632 0.9776 0.210 Uiso 0.379(14) 1 calc PR C 2
H51E H 0.5656 0.5361 0.9564 0.210 Uiso 0.379(14) 1 calc PR C 2
Li1 Li 0.3108(8) 0.4817(4) 0.7996(5) 0.061(3) Uani 1 1 d . C .

loop_
_atom_site_aniso_label
_atom_site_aniso_U_11
_atom_site_aniso_U_22
_atom_site_aniso_U_33
_atom_site_aniso_U_23
_atom_site_aniso_U_13
_atom_site_aniso_U_12
Y1 0.0349(3) 0.0305(2) 0.0335(3) 0.0008(2) 0.0100(2) 0.0002(2)
Si1 0.0422(9) 0.0578(9) 0.0466(10) 0.0036(8) 0.0045(8) 0.0089(7)
Si2 0.0598(11) 0.0449(9) 0.0457(10) -0.0103(8) -0.0065(8) 0.0125(8)
O2 0.069(3) 0.073(3) 0.054(3) -0.016(2) -0.001(2) 0.011(2)
O3 0.060(3) 0.046(2) 0.073(3) 0.013(2) 0.026(2) 0.0077(19)
O4 0.109(4) 0.054(2) 0.046(3) 0.001(2) 0.021(3) -0.001(2)
C1 0.039(3) 0.029(2) 0.034(3) -0.006(2) 0.010(2) -0.001(2)
C2 0.036(3) 0.031(2) 0.030(3) 0.001(2) 0.006(2) -0.001(2)
C3 0.032(3) 0.032(2) 0.036(3) 0.002(2) 0.011(2) -0.001(2)
C4 0.038(3) 0.029(2) 0.037(3) 0.001(2) 0.010(2) -0.001(2)
C5 0.040(3) 0.031(2) 0.031(3) -0.003(2) 0.010(2) -0.008(2)
C6 0.042(3) 0.044(3) 0.042(3) -0.006(2) 0.021(3) 0.002(2)
C7 0.055(4) 0.041(3) 0.062(4) -0.004(3) 0.021(3) 0.010(3)
C8 0.073(4) 0.047(3) 0.060(4) 0.000(3) 0.024(3) 0.016(3)
C9 0.044(3) 0.034(3) 0.042(3) 0.003(2) 0.015(3) -0.002(2)
C10 0.057(4) 0.044(3) 0.054(4) 0.011(3) 0.018(3) -0.005(3)
C11 0.081(5) 0.060(4) 0.068(5) 0.020(3) 0.018(4) -0.009(3)
C12 0.032(3) 0.033(2) 0.041(3) 0.007(2) 0.013(2) 0.004(2)
C13 0.044(3) 0.044(3) 0.061(4) 0.000(3) 0.020(3) -0.001(3)
C14 0.048(4) 0.050(3) 0.093(6) 0.010(4) 0.037(4) 0.001(3)
C15 0.068(5) 0.055(4) 0.077(5) 0.022(3) 0.051(4) 0.019(3)
C16 0.061(4) 0.066(4) 0.049(4) 0.012(3) 0.028(3) 0.019(3)
C17 0.046(3) 0.054(3) 0.046(4) 0.009(3) 0.023(3) 0.008(3)
C18 0.044(3) 0.039(3) 0.032(3) 0.001(2) 0.010(2) -0.001(2)
C19 0.056(4) 0.051(3) 0.053(4) -0.004(3) -0.006(3) 0.008(3)
C20 0.078(5) 0.076(5) 0.081(5) -0.005(4) -0.024(4) 0.028(4)
C21 0.052(3) 0.045(3) 0.039(3) 0.002(3) 0.017(3) 0.004(3)
C22 0.072(4) 0.062(4) 0.035(3) -0.005(3) 0.011(3) -0.001(3)
C23 0.097(5) 0.097(5) 0.040(4) -0.003(4) 0.018(4) 0.018(4)
C24 0.047(3) 0.044(3) 0.037(3) 0.001(2) 0.007(3) 0.000(2)
C25 0.068(5) 0.100(5) 0.090(6) -0.014(4) 0.005(4) 0.025(4)
C26 0.048(4) 0.098(6) 0.143(8) -0.010(5) 0.001(5) -0.008(4)
C27 0.078(5) 0.141(7) 0.085(6) 0.035(5) 0.001(5) 0.031(5)
C28 0.050(3) 0.038(3) 0.038(3) -0.005(2) 0.003(3) 0.006(2)
C29 0.124(7) 0.085(5) 0.055(5) -0.017(4) 0.013(4) 0.011(5)
C30 0.079(5) 0.073(5) 0.122(7) -0.026(5) -0.027(5) 0.002(4)
C31 0.095(5) 0.050(4) 0.064(5) -0.014(3) -0.021(4) 0.007(3)
C32 0.047(3) 0.051(3) 0.049(4) 0.004(3) 0.022(3) -0.010(3)
Si3 0.132(12) 0.129(12) 0.134(12) 0.000(5) 0.031(5) -0.002(5)
C33 0.103(15) 0.097(15) 0.092(15) 0.010(9) 0.022(10) -0.006(9)
C34 0.16(2) 0.16(2) 0.16(2) 0.004(10) 0.029(11) -0.009(10)
C35 0.130(18) 0.125(18) 0.126(19) 0.013(10) 0.030(10) -0.001(10)
Si3' 0.076(2) 0.0475(16) 0.077(2) 0.0144(13) 0.0345(17) -0.0239(13)
C33' 0.127(8) 0.101(7) 0.115(8) 0.056(6) 0.000(6) -0.019(6)
C34' 0.138(8) 0.132(8) 0.141(9) 0.040(7) 0.070(7) -0.022(6)
C35' 0.140(8) 0.094(6) 0.141(8) 0.002(6) 0.042(7) -0.036(6)
C36 0.076(5) 0.090(5) 0.074(5) -0.021(4) 0.012(4) 0.019(4)
C37 0.087(6) 0.103(6) 0.097(7) 0.007(5) 0.039(5) 0.021(5)
C38 0.068(5) 0.105(6) 0.087(6) -0.017(5) 0.003(5) 0.005(4)
C39 0.070(5) 0.070(4) 0.077(5) 0.007(4) -0.006(4) 0.000(4)
C40 0.068(7) 0.068(6) 0.070(7) 0.010(5) 0.028(6) 0.014(5)
C41 0.081(6) 0.064(6) 0.076(7) 0.013(5) 0.022(5) 0.009(5)
C42 0.072(6) 0.071(6) 0.081(7) 0.016(5) 0.009(5) 0.005(5)
C43 0.060(7) 0.064(7) 0.068(8) 0.009(6) 0.003(6) 0.004(5)
C40' 0.062(7) 0.060(7) 0.073(8) 0.009(6) 0.023(6) 0.007(6)
C41' 0.066(7) 0.061(6) 0.080(7) 0.007(6) 0.011(6) 0.003(5)
C42' 0.060(6) 0.053(6) 0.068(7) -0.001(5) 0.017(5) 0.010(5)
C43' 0.056(7) 0.055(7) 0.068(8) 0.000(6) 0.023(6) 0.014(6)
C44 0.059(6) 0.067(6) 0.064(6) -0.017(5) 0.013(5) 0.005(5)
C45 0.071(6) 0.080(6) 0.056(6) -0.009(5) 0.012(5) 0.005(5)
C46 0.103(7) 0.090(6) 0.078(6) 0.001(5) -0.002(5) 0.009(5)
C47 0.107(8) 0.079(6) 0.076(7) 0.011(5) 0.015(6) 0.013(6)
C44' 0.127(10) 0.113(9) 0.104(9) -0.001(7) 0.015(7) -0.010(7)
C45' 0.114(8) 0.106(8) 0.095(8) -0.005(6) 0.016(7) -0.006(6)
C46' 0.110(8) 0.101(8) 0.085(7) -0.003(6) 0.021(6) -0.010(6)
C47' 0.107(9) 0.099(8) 0.084(8) 0.006(6) 0.020(7) -0.010(7)
O1 0.049(4) 0.042(4) 0.056(5) 0.002(3) 0.007(4) 0.000(3)
C48 0.116(10) 0.113(11) 0.099(11) 0.016(9) 0.022(9) -0.010(9)
C49 0.078(6) 0.077(6) 0.087(7) 0.021(5) 0.018(5) -0.002(5)
C50 0.052(5) 0.051(5) 0.054(5) 0.000(4) 0.011(4) 0.017(4)
C51 0.112(10) 0.114(10) 0.110(10) -0.020(9) 0.012(8) -0.013(9)
O1' 0.111(8) 0.106(8) 0.106(9) 0.002(6) 0.023(6) 0.003(6)
C48' 0.103(13) 0.092(12) 0.100(14) 0.007(11) 0.018(12) 0.022(10)
C49' 0.100(9) 0.093(8) 0.095(9) -0.001(7) 0.024(7) 0.001(7)
C50' 0.130(9) 0.122(9) 0.123(10) 0.003(7) 0.022(7) 0.007(7)
C51' 0.146(15) 0.127(15) 0.146(15) 0.017(13) 0.026(13) 0.016(13)
Li1 0.077(7) 0.053(6) 0.051(7) 0.006(5) 0.010(6) 0.011(5)

loop_
_atom_type_symbol
_atom_type_description
_atom_type_scat_dispersion_real
_atom_type_scat_dispersion_imag
_atom_type_scat_source
C C 0.0033 0.0016 'International Tables Vol C Tables 4.2.6.8 and 6.1.1.4'
H H 0.0000 0.0000 'International Tables Vol C Tables 4.2.6.8 and 6.1.1.4'
Li Li -0.0003 0.0001 'International Tables Vol C Tables 4.2.6.8 and 6.1.1.4'
O O 0.0106 0.0060 'International Tables Vol C Tables 4.2.6.8 and 6.1.1.4'
Si Si 0.0817 0.0704 'International Tables Vol C Tables 4.2.6.8 and 6.1.1.4'
Y Y -2.7962 3.5667 'International Tables Vol C Tables 4.2.6.8 and 6.1.1.4'

loop_
_geom_angle_atom_site_label_1
_geom_angle_atom_site_label_2
_geom_angle_atom_site_label_3
_geom_angle
C32 Y1 C24 106.33(18)
C32 Y1 C28 104.53(18)
C24 Y1 C28 106.30(17)
C32 Y1 C1 94.47(16)
C24 Y1 C1 101.87(16)
C28 Y1 C1 139.59(16)
C32 Y1 C4 111.54(17)
C24 Y1 C4 133.81(16)
C28 Y1 C4 89.00(15)
C1 Y1 C4 50.67(14)
C32 Y1 C3 137.71(17)
C24 Y1 C3 103.98(16)
C28 Y1 C3 94.33(16)
C1 Y1 C3 50.48(14)
C4 Y1 C3 30.26(13)
C32 Y1 C5 87.62(17)
C24 Y1 C5 132.11(16)
C28 Y1 C5 114.18(16)
C1 Y1 C5 30.40(13)
C4 Y1 C5 30.67(13)
C3 Y1 C5 50.09(14)
C32 Y1 C2 124.45(16)
C24 Y1 C2 86.58(16)
C28 Y1 C2 123.59(16)
C1 Y1 C2 30.59(13)
C4 Y1 C2 50.30(14)
C3 Y1 C2 30.45(13)
C5 Y1 C2 50.09(14)
C24 Si1 C26 111.8(3)
C24 Si1 C25 111.4(3)
C26 Si1 C25 106.8(4)
C24 Si1 C27 114.9(3)
C26 Si1 C27 105.2(4)
C25 Si1 C27 106.2(4)
C28 Si2 C30 114.5(3)
C28 Si2 C29 109.0(3)
C30 Si2 C29 105.8(4)
C28 Si2 C31 115.7(3)
C30 Si2 C31 104.3(3)
C29 Si2 C31 106.8(3)
C36 O2 C39 109.7(5)
C36 O2 Li1 124.3(5)
C39 O2 Li1 125.9(5)
C40 O3 C43 103.1(10)
C40 O3 C40' 29.0(8)
C43 O3 C40' 110.1(9)
C40 O3 C43' 110.7(10)
C43 O3 C43' 18.0(13)
C40' O3 C43' 108.3(10)
C40 O3 Li1 123.2(6)
C43 O3 Li1 133.0(8)
C40' O3 Li1 114.3(8)
C43' O3 Li1 125.4(9)
C47' O4 C44' 111.1(13)
C47' O4 C44 98.8(10)
C44' O4 C44 29.3(12)
C47' O4 C47 38.8(9)
C44' O4 C47 98.8(11)
C44 O4 C47 106.2(8)
C47' O4 Li1 126.3(8)
C44' O4 Li1 121.6(11)
C44 O4 Li1 122.0(6)
C47 O4 Li1 131.7(6)
C5 C1 C2 107.6(4)
C5 C1 C6 127.2(4)
C2 C1 C6 125.2(4)
C5 C1 Y1 75.2(3)
C2 C1 Y1 75.3(2)
C6 C1 Y1 116.0(3)
C3 C2 C1 107.8(4)
C3 C2 C9 125.5(4)
C1 C2 C9 126.1(4)
C3 C2 Y1 74.4(2)
C1 C2 Y1 74.1(2)
C9 C2 Y1 124.2(3)
C4 C3 C2 108.6(4)
C4 C3 C12 127.4(4)
C2 C3 C12 123.9(4)
C4 C3 Y1 74.8(3)
C2 C3 Y1 75.1(3)
C12 C3 Y1 117.9(3)
C3 C4 C5 107.5(4)
C3 C4 C18 126.1(4)
C5 C4 C18 126.5(4)
C3 C4 Y1 74.9(3)
C5 C4 Y1 74.9(3)
C18 C4 Y1 116.6(3)
C1 C5 C4 108.5(4)
C1 C5 C21 125.8(4)
C4 C5 C21 125.7(4)
C1 C5 Y1 74.4(3)
C4 C5 Y1 74.5(3)
C21 C5 Y1 118.9(3)
C1 C6 C7 115.8(4)
C1 C6 H6A 108.3
C7 C6 H6A 108.3
C1 C6 H6B 108.3
C7 C6 H6B 108.3
H6A C6 H6B 107.4
C8 C7 C6 113.0(5)
C8 C7 H7A 109.0
C6 C7 H7A 109.0
C8 C7 H7B 109.0
C6 C7 H7B 109.0
H7A C7 H7B 107.8
C7 C8 H8B 109.5
C7 C8 H8C 109.5
H8B C8 H8C 109.5
C7 C8 H8A 109.5
H8B C8 H8A 109.5
H8C C8 H8A 109.5
C2 C9 C10 112.1(4)
C2 C9 H9B 109.2
C10 C9 H9B 109.2
C2 C9 H9A 109.2
C10 C9 H9A 109.2
H9B C9 H9A 107.9
C9 C10 C11 113.3(5)
C9 C10 H10A 108.9
C11 C10 H10A 108.9
C9 C10 H10B 108.9
C11 C10 H10B 108.9
H10A C10 H10B 107.7
C10 C11 H11A 109.5
C10 C11 H11C 109.5
H11A C11 H11C 109.5
C10 C11 H11B 109.5
H11A C11 H11B 109.5
H11C C11 H11B 109.5
C17 C12 C13 116.2(5)
C17 C12 C3 122.7(4)
C13 C12 C3 121.1(5)
C12 C13 C14 121.3(6)
C12 C13 H13 119.3
C14 C13 H13 119.3
C15 C14 C13 119.9(6)
C15 C14 H14 120.0
C13 C14 H14 120.0
C14 C15 C16 120.7(6)
C14 C15 H15 119.7
C16 C15 H15 119.7
C15 C16 C17 119.1(6)
C15 C16 H16 120.4
C17 C16 H16 120.4
C16 C17 C12 122.7(5)
C16 C17 H17 118.7
C12 C17 H17 118.7
C4 C18 C19 115.3(4)
C4 C18 H18B 108.4
C19 C18 H18B 108.4
C4 C18 H18A 108.4
C19 C18 H18A 108.4
H18B C18 H18A 107.5
C20 C19 C18 112.2(5)
C20 C19 H19B 109.2
C18 C19 H19B 109.2
C20 C19 H19A 109.2
C18 C19 H19A 109.2
H19B C19 H19A 107.9
C19 C20 H20B 109.5
C19 C20 H20A 109.5
H20B C20 H20A 109.5
C19 C20 H20C 109.5
H20B C20 H20C 109.5
H20A C20 H20C 109.5
C5 C21 C22 113.8(4)
C5 C21 H21A 108.8
C22 C21 H21A 108.8
C5 C21 H21B 108.8
C22 C21 H21B 108.8
H21A C21 H21B 107.7
C23 C22 C21 112.7(5)
C23 C22 H22B 109.1
C21 C22 H22B 109.1
C23 C22 H22A 109.1
C21 C22 H22A 109.1
H22B C22 H22A 107.8
C22 C23 H23B 109.5
C22 C23 H23C 109.5
H23B C23 H23C 109.5
C22 C23 H23A 109.5
H23B C23 H23A 109.5
H23C C23 H23A 109.5
Si1 C24 Y1 128.0(3)
Si1 C24 H24B 105.3
Y1 C24 H24B 105.3
Si1 C24 H24A 105.3
Y1 C24 H24A 105.3
H24B C24 H24A 106.0
Si1 C25 H25B 109.5
Si1 C25 H25C 109.5
H25B C25 H25C 109.5
Si1 C25 H25A 109.5
H25B C25 H25A 109.5
H25C C25 H25A 109.5
Si1 C26 H26A 109.5
Si1 C26 H26C 109.5
H26A C26 H26C 109.5
Si1 C26 H26B 109.5
H26A C26 H26B 109.5
H26C C26 H26B 109.5
Si1 C27 H27A 109.5
Si1 C27 H27C 109.5
H27A C27 H27C 109.5
Si1 C27 H27B 109.5
H27A C27 H27B 109.5
H27C C27 H27B 109.5
Si2 C28 Y1 125.1(2)
Si2 C28 H28B 106.1
Y1 C28 H28B 106.1
Si2 C28 H28A 106.1
Y1 C28 H28A 106.1
H28B C28 H28A 106.3
Si2 C29 H29B 109.5
Si2 C29 H29C 109.5
H29B C29 H29C 109.5
Si2 C29 H29A 109.5
H29B C29 H29A 109.5
H29C C29 H29A 109.5
Si2 C30 H30A 109.5
Si2 C30 H30C 109.5
H30A C30 H30C 109.5
Si2 C30 H30B 109.5
H30A C30 H30B 109.5
H30C C30 H30B 109.5
Si2 C31 H31B 109.5
Si2 C31 H31C 109.5
H31B C31 H31C 109.5
Si2 C31 H31A 109.5
H31B C31 H31A 109.5
H31C C31 H31A 109.5
Si3' C32 Si3 6.7(10)
Si3' C32 Y1 127.7(3)
Si3 C32 Y1 130.9(9)
Si3' C32 H32B 111.2
Si3 C32 H32B 104.5
Y1 C32 H32B 104.5
Si3' C32 H32A 101.2
Si3 C32 H32A 104.6
Y1 C32 H32A 104.5
H32B C32 H32A 105.7
C35 Si3 C34 101(2)
C35 Si3 C32 116.5(19)
C34 Si3 C32 111(2)
C35 Si3 C33 109(2)
C34 Si3 C33 104(2)
C32 Si3 C33 114.2(16)
Si3 C34 H34A 109.5
Si3 C34 H34C 109.5
H34A C34 H34C 109.5
Si3 C34 H34B 109.5
H34A C34 H34B 109.5
H34C C34 H34B 109.5
C32 Si3' C34' 117.0(5)
C32 Si3' C33' 113.5(4)
C34' Si3' C33' 107.4(6)
C32 Si3' C35' 107.9(5)
C34' Si3' C35' 106.8(6)
C33' Si3' C35' 103.2(6)
Si3' C33' H33D 109.5
Si3' C33' H33F 109.5
H33D C33' H33F 109.5
Si3' C33' H33E 109.5
H33D C33' H33E 109.5
H33F C33' H33E 109.5
Si3' C34' H34E 109.5
Si3' C34' H34F 109.5
H34E C34' H34F 109.5
Si3' C34' H34D 109.5
H34E C34' H34D 109.5
H34F C34' H34D 109.5
Si3' C35' H35E 109.5
Si3' C35' H35F 109.5
H35E C35' H35F 109.5
Si3' C35' H35D 109.5
H35E C35' H35D 109.5
H35F C35' H35D 109.5
O2 C36 C37 104.9(6)
O2 C36 H36B 110.8
C37 C36 H36B 110.8
O2 C36 H36A 110.8
C37 C36 H36A 110.8
H36B C36 H36A 108.8
C36 C37 C38 100.2(6)
C36 C37 H37B 111.7
C38 C37 H37B 111.7
C36 C37 H37A 111.7
C38 C37 H37A 111.7
H37B C37 H37A 109.5
C39 C38 C37 105.0(6)
C39 C38 H38A 110.8
C37 C38 H38A 110.8
C39 C38 H38B 110.8
C37 C38 H38B 110.8
H38A C38 H38B 108.8
O2 C39 C38 106.9(6)
O2 C39 H39A 110.3
C38 C39 H39A 110.3
O2 C39 H39B 110.3
C38 C39 H39B 110.3
H39A C39 H39B 108.6
O3 C40 C41 107.4(9)
O3 C40 H40A 110.2
C41 C40 H40A 110.2
O3 C40 H40B 110.2
C41 C40 H40B 110.2
H40A C40 H40B 108.5
C42 C41 C40 108.2(11)
C42 C41 H41B 110.1
C40 C41 H41B 110.1
C42 C41 H41A 110.1
C40 C41 H41A 110.1
H41B C41 H41A 108.4
C41 C42 C43 103.5(13)
C41 C42 H42A 111.1
C43 C42 H42A 111.1
C41 C42 H42B 111.1
C43 C42 H42B 111.1
H42A C42 H42B 109.0
O3 C43 C42 110.7(12)
O3 C43 H43B 109.5
C42 C43 H43B 109.5
O3 C43 H43A 109.5
C42 C43 H43A 109.5
H43B C43 H43A 108.1
O3 C40' C41' 109.3(11)
O3 C40' H40C 109.8
C41' C40' H40C 109.8
O3 C40' H40D 109.8
C41' C40' H40D 109.8
H40C C40' H40D 108.3
C42' C41' C40' 102.4(12)
C42' C41' H41D 111.3
C40' C41' H41D 111.3
C42' C41' H41C 111.3
C40' C41' H41C 111.3
H41D C41' H41C 109.2
C41' C42' C43' 113.0(13)
C41' C42' H42C 109.0
C43' C42' H42C 109.0
C41' C42' H42D 109.0
C43' C42' H42D 109.0
H42C C42' H42D 107.8
O3 C43' C42' 104.7(13)
O3 C43' H43D 110.8
C42' C43' H43D 110.8
O3 C43' H43C 110.8
C42' C43' H43C 110.8
H43D C43' H43C 108.9
O4 C44 C45 106.4(9)
O4 C44 H44A 110.4
C45 C44 H44A 110.4
O4 C44 H44B 110.4
C45 C44 H44B 110.4
H44A C44 H44B 108.6
C46 C45 C44 108.2(10)
C46 C45 H45A 110.1
C44 C45 H45A 110.1
C46 C45 H45B 110.1
C44 C45 H45B 110.1
H45A C45 H45B 108.4
C47 C46 C45 102.5(11)
C47 C46 H46A 111.3
C45 C46 H46A 111.3
C47 C46 H46B 111.3
C45 C46 H46B 111.3
H46A C46 H46B 109.2
C46 C47 O4 107.5(10)
C46 C47 H47A 110.2
O4 C47 H47A 110.2
C46 C47 H47B 110.2
O4 C47 H47B 110.2
H47A C47 H47B 108.5
O4 C44' C45' 108.5(17)
O4 C44' H44D 110.0
C45' C44' H44D 110.0
O4 C44' H44C 110.0
C45' C44' H44C 110.0
H44D C44' H44C 108.4
C46' C45' C44' 101.0(18)
C46' C45' H45D 111.6
C44' C45' H45D 111.6
C46' C45' H45C 111.6
C44' C45' H45C 111.6
H45D C45' H45C 109.4
C45' C46' C47' 107.5(16)
C45' C46' H46D 110.2
C47' C46' H46D 110.2
C45' C46' H46C 110.2
C47' C46' H46C 110.2
H46D C46' H46C 108.5
O4 C47' C46' 105.2(13)
O4 C47' H47C 110.7
C46' C47' H47C 110.7
O4 C47' H47D 110.7
C46' C47' H47D 110.7
H47C C47' H47D 108.8
C49 O1 C50 108.1(8)
C49 O1 Li1 129.9(7)
C50 O1 Li1 122.0(7)
O1 C49 C48 106.5(12)
O1 C49 H49A 110.4
C48 C49 H49A 110.4
O1 C49 H49B 110.4
C48 C49 H49B 110.4
H49A C49 H49B 108.6
O1 C50 C51 109.2(11)
O1 C50 H50B 109.8
C51 C50 H50B 109.8
O1 C50 H50A 109.8
C51 C50 H50A 109.8
H50B C50 H50A 108.3
C50' O1' C49' 100(2)
C50' O1' Li1 130(2)
C49' O1' Li1 129.8(19)
C49' C48' H48E 109.5
C49' C48' H48F 109.5
H48E C48' H48F 109.5
C49' C48' H48D 109.5
H48E C48' H48D 109.5
H48F C48' H48D 109.5
O1' C49' C48' 105(2)
O1' C49' H49C 110.7
C48' C49' H49C 110.7
O1' C49' H49D 110.7
C48' C49' H49D 110.6
H49C C49' H49D 108.8
O1' C50' C51' 138(3)
O1' C50' H50D 102.5
C51' C50' H50D 102.5
O1' C50' H50C 102.5
C51' C50' H50C 102.5
H50D C50' H50C 104.9
C50' C51' H51D 109.5
C50' C51' H51F 109.5
H51D C51' H51F 109.5
C50' C51' H51E 109.5
H51D C51' H51E 109.5
H51F C51' H51E 109.5
O1' Li1 O2 105.6(11)
O1' Li1 O4 112.8(10)
O2 Li1 O4 106.4(5)
O1' Li1 O3 117.4(10)
O2 Li1 O3 106.7(5)
O4 Li1 O3 107.2(5)
O1' Li1 O1 9.7(9)
O2 Li1 O1 106.4(6)
O4 Li1 O1 120.9(6)
O3 Li1 O1 108.4(6)

loop_
_geom_bond_atom_site_label_1
_geom_bond_atom_site_label_2
_geom_bond_distance
Y1 C32 2.424(5)
Y1 C24 2.430(5)
Y1 C28 2.437(4)
Y1 C1 2.702(4)
Y1 C4 2.709(5)
Y1 C3 2.710(5)
Y1 C5 2.714(5)
Y1 C2 2.718(4)
Si1 C24 1.832(5)
Si1 C26 1.868(7)
Si1 C25 1.870(7)
Si1 C27 1.878(7)
Si2 C28 1.823(5)
Si2 C30 1.856(7)
Si2 C29 1.869(7)
Si2 C31 1.890(6)
O2 C36 1.414(7)
O2 C39 1.424(7)
O2 Li1 1.924(11)
O3 C40 1.415(11)
O3 C43 1.431(13)
O3 C40' 1.443(13)
O3 C43' 1.453(14)
O3 Li1 1.950(10)
O4 C47' 1.389(14)
O4 C44' 1.401(16)
O4 C44 1.457(10)
O4 C47 1.482(11)
O4 Li1 1.928(11)
C1 C5 1.420(6)
C1 C2 1.430(6)
C1 C6 1.500(6)
C2 C3 1.426(6)
C2 C9 1.511(6)
C3 C4 1.414(6)
C3 C12 1.483(6)
C4 C5 1.434(6)
C4 C18 1.504(6)
C5 C21 1.517(6)
C6 C7 1.529(6)
C6 H6A 0.9900
C6 H6B 0.9900
C7 C8 1.522(7)
C7 H7A 0.9900
C7 H7B 0.9900
C8 H8B 0.9800
C8 H8C 0.9800
C8 H8A 0.9800
C9 C10 1.523(7)
C9 H9B 0.9900
C9 H9A 0.9900
C10 C11 1.537(7)
C10 H10A 0.9900
C10 H10B 0.9900
C11 H11A 0.9800
C11 H11C 0.9800
C11 H11B 0.9800
C12 C17 1.397(7)
C12 C13 1.400(7)
C13 C14 1.401(7)
C13 H13 0.9500
C14 C15 1.364(9)
C14 H14 0.9500
C15 C16 1.376(8)
C15 H15 0.9500
C16 C17 1.385(7)
C16 H16 0.9500
C17 H17 0.9500
C18 C19 1.525(7)
C18 H18B 0.9900
C18 H18A 0.9900
C19 C20 1.521(7)
C19 H19B 0.9900
C19 H19A 0.9900
C20 H20B 0.9800
C20 H20A 0.9800
C20 H20C 0.9800
C21 C22 1.529(7)
C21 H21A 0.9900
C21 H21B 0.9900
C22 C23 1.526(8)
C22 H22B 0.9900
C22 H22A 0.9900
C23 H23B 0.9800
C23 H23C 0.9800
C23 H23A 0.9800
C24 H24B 0.9900
C24 H24A 0.9900
C25 H25B 0.9800
C25 H25C 0.9800
C25 H25A 0.9800
C26 H26A 0.9800
C26 H26C 0.9800
C26 H26B 0.9800
C27 H27A 0.9800
C27 H27C 0.9800
C27 H27B 0.9800
C28 H28B 0.9900
C28 H28A 0.9900
C29 H29B 0.9800
C29 H29C 0.9800
C29 H29A 0.9800
C30 H30A 0.9800
C30 H30C 0.9800
C30 H30B 0.9800
C31 H31B 0.9800
C31 H31C 0.9800
C31 H31A 0.9800
C32 Si3' 1.823(6)
C32 Si3 1.868(17)
C32 H32B 0.9900
C32 H32A 0.9900
Si3 C35 1.848(19)
Si3 C34 1.87(2)
Si3 C33 1.871(19)
C33 H33A 0.9800
C33 H33C 0.9800
C33 H33B 0.9800
C34 H34A 0.9800
C34 H34C 0.9800
C34 H34B 0.9800
C35 H35B 0.9800
C35 H35C 0.9800
C35 H35A 0.9800
Si3' C34' 1.855(10)
Si3' C33' 1.864(10)
Si3' C35' 1.896(10)
C33' H33D 0.9800
C33' H33F 0.9800
C33' H33E 0.9800
C34' H34E 0.9800
C34' H34F 0.9800
C34' H34D 0.9800
C35' H35E 0.9800
C35' H35F 0.9800
C35' H35D 0.9800
C36 C37 1.484(9)
C36 H36B 0.9900
C36 H36A 0.9900
C37 C38 1.558(10)
C37 H37B 0.9900
C37 H37A 0.9900
C38 C39 1.451(9)
C38 H38A 0.9900
C38 H38B 0.9900
C39 H39A 0.9900
C39 H39B 0.9900
C40 C41 1.506(13)
C40 H40A 0.9900
C40 H40B 0.9900
C41 C42 1.398(14)
C41 H41B 0.9900
C41 H41A 0.9900
C42 C43 1.446(14)
C42 H42A 0.9900
C42 H42B 0.9900
C43 H43B 0.9900
C43 H43A 0.9900
C40' C41' 1.496(14)
C40' H40C 0.9900
C40' H40D 0.9900
C41' C42' 1.435(15)
C41' H41D 0.9900
C41' H41C 0.9900
C42' C43' 1.464(16)
C42' H42C 0.9900
C42' H42D 0.9900
C43' H43D 0.9900
C43' H43C 0.9900
C44 C45 1.502(13)
C44 H44A 0.9900
C44 H44B 0.9900
C45 C46 1.495(14)
C45 H45A 0.9900
C45 H45B 0.9900
C46 C47 1.477(14)
C46 H46A 0.9900
C46 H46B 0.9900
C47 H47A 0.9900
C47 H47B 0.9900
C44' C45' 1.510(17)
C44' H44D 0.9900
C44' H44C 0.9900
C45' C46' 1.504(18)
C45' H45D 0.9900
C45' H45C 0.9900
C46' C47' 1.543(16)
C46' H46D 0.9900
C46' H46C 0.9900
C47' H47C 0.9900
C47' H47D 0.9900
O1 C49 1.437(11)
O1 C50 1.446(11)
O1 Li1 2.020(14)
C48 C49 1.495(15)
C48 H48A 0.9800
C48 H48C 0.9800
C48 H48B 0.9800
C49 H49A 0.9900
C49 H49B 0.9900
C50 C51 1.522(14)
C50 H50B 0.9900
C50 H50A 0.9900
C51 H51B 0.9800
C51 H51C 0.9800
C51 H51A 0.9800
O1' C50' 1.404(18)
O1' C49' 1.430(18)
O1' Li1 1.73(3)
C48' C49' 1.521(18)
C48' H48E 0.9800
C48' H48F 0.9800
C48' H48D 0.9800
C49' H49C 0.9900
C49' H49D 0.9900
C50' C51' 1.511(19)
C50' H50D 0.9900
C50' H50C 0.9900
C51' H51D 0.9800
C51' H51F 0.9800
C51' H51E 0.9800

loop_
_geom_torsion_atom_site_label_1
_geom_torsion_atom_site_label_2
_geom_torsion_atom_site_label_3
_geom_torsion_atom_site_label_4
_geom_torsion
C32 Y1 C1 C5 77.6(3)
C24 Y1 C1 C5 -174.7(3)
C28 Y1 C1 C5 -41.1(4)
C4 Y1 C1 C5 -36.8(3)
C3 Y1 C1 C5 -76.3(3)
C2 Y1 C1 C5 -113.1(4)
C32 Y1 C1 C2 -169.4(3)
C24 Y1 C1 C2 -61.6(3)
C28 Y1 C1 C2 72.0(4)
C4 Y1 C1 C2 76.3(3)
C3 Y1 C1 C2 36.8(3)
C5 Y1 C1 C2 113.1(4)
C32 Y1 C1 C6 -47.0(4)
C24 Y1 C1 C6 60.8(4)
C28 Y1 C1 C6 -165.7(3)
C4 Y1 C1 C6 -161.3(4)
C3 Y1 C1 C6 159.2(4)
C5 Y1 C1 C6 -124.5(5)
C2 Y1 C1 C6 122.4(5)
C5 C1 C2 C3 1.6(5)
C6 C1 C2 C3 -179.1(4)
Y1 C1 C2 C3 -67.4(3)
C5 C1 C2 C9 -170.1(4)
C6 C1 C2 C9 9.2(7)
Y1 C1 C2 C9 121.0(5)
C5 C1 C2 Y1 68.9(3)
C6 C1 C2 Y1 -111.8(5)
C32 Y1 C2 C3 127.1(3)
C24 Y1 C2 C3 -125.4(3)
C28 Y1 C2 C3 -18.1(3)
C1 Y1 C2 C3 114.2(4)
C4 Y1 C2 C3 36.6(3)
C5 Y1 C2 C3 76.8(3)
C32 Y1 C2 C1 12.9(3)
C24 Y1 C2 C1 120.4(3)
C28 Y1 C2 C1 -132.3(3)
C4 Y1 C2 C1 -77.6(3)
C3 Y1 C2 C1 -114.2(4)
C5 Y1 C2 C1 -37.4(3)
C32 Y1 C2 C9 -110.2(4)
C24 Y1 C2 C9 -2.7(4)
C28 Y1 C2 C9 104.6(4)
C1 Y1 C2 C9 -123.1(5)
C4 Y1 C2 C9 159.3(4)
C3 Y1 C2 C9 122.7(5)
C5 Y1 C2 C9 -160.5(4)
C1 C2 C3 C4 -0.8(5)
C9 C2 C3 C4 170.9(4)
Y1 C2 C3 C4 -67.9(3)
C1 C2 C3 C12 -179.0(4)
C9 C2 C3 C12 -7.3(7)
Y1 C2 C3 C12 113.9(4)
C1 C2 C3 Y1 67.1(3)
C9 C2 C3 Y1 -121.2(5)
C32 Y1 C3 C4 36.7(4)
C24 Y1 C3 C4 171.5(3)
C28 Y1 C3 C4 -80.5(3)
C1 Y1 C3 C4 77.5(3)
C5 Y1 C3 C4 37.7(3)
C2 Y1 C3 C4 114.5(4)
C32 Y1 C3 C2 -77.8(3)
C24 Y1 C3 C2 57.0(3)
C28 Y1 C3 C2 165.0(3)
C1 Y1 C3 C2 -37.0(3)
C4 Y1 C3 C2 -114.5(4)
C5 Y1 C3 C2 -76.8(3)
C32 Y1 C3 C12 161.4(3)
C24 Y1 C3 C12 -63.8(4)
C28 Y1 C3 C12 44.2(4)
C1 Y1 C3 C12 -157.8(4)
C4 Y1 C3 C12 124.7(5)
C5 Y1 C3 C12 162.3(4)
C2 Y1 C3 C12 -120.8(5)
C2 C3 C4 C5 -0.3(5)
C12 C3 C4 C5 177.8(4)
Y1 C3 C4 C5 -68.4(3)
C2 C3 C4 C18 -179.7(4)
C12 C3 C4 C18 -1.6(8)
Y1 C3 C4 C18 112.1(5)
C2 C3 C4 Y1 68.1(3)
C12 C3 C4 Y1 -113.8(5)
C32 Y1 C4 C3 -154.4(3)
C24 Y1 C4 C3 -11.5(4)
C28 Y1 C4 C3 100.4(3)
C1 Y1 C4 C3 -76.8(3)
C5 Y1 C4 C3 -113.3(4)
C2 Y1 C4 C3 -36.8(2)
C32 Y1 C4 C5 -41.1(3)
C24 Y1 C4 C5 101.8(3)
C28 Y1 C4 C5 -146.4(3)
C1 Y1 C4 C5 36.4(2)
C3 Y1 C4 C5 113.3(4)
C2 Y1 C4 C5 76.4(3)
C32 Y1 C4 C18 82.4(4)
C24 Y1 C4 C18 -134.7(3)
C28 Y1 C4 C18 -22.8(3)
C1 Y1 C4 C18 160.0(4)
C3 Y1 C4 C18 -123.2(5)
C5 Y1 C4 C18 123.6(5)
C2 Y1 C4 C18 -160.0(4)
C2 C1 C5 C4 -1.7(5)
C6 C1 C5 C4 179.0(4)
Y1 C1 C5 C4 67.3(3)
C2 C1 C5 C21 176.4(4)
C6 C1 C5 C21 -2.9(8)
Y1 C1 C5 C21 -114.6(5)
C2 C1 C5 Y1 -69.0(3)
C6 C1 C5 Y1 111.7(5)
C3 C4 C5 C1 1.2(5)
C18 C4 C5 C1 -179.3(4)
Y1 C4 C5 C1 -67.2(3)
C3 C4 C5 C21 -176.9(4)
C18 C4 C5 C21 2.6(8)
Y1 C4 C5 C21 114.7(5)
C3 C4 C5 Y1 68.4(3)
C18 C4 C5 Y1 -112.1(5)
C32 Y1 C5 C1 -103.0(3)
C24 Y1 C5 C1 7.0(4)
C28 Y1 C5 C1 152.1(3)
C4 Y1 C5 C1 114.8(4)
C3 Y1 C5 C1 77.7(3)
C2 Y1 C5 C1 37.6(3)
C32 Y1 C5 C4 142.2(3)
C24 Y1 C5 C4 -107.8(3)
C28 Y1 C5 C4 37.4(3)
C1 Y1 C5 C4 -114.8(4)
C3 Y1 C5 C4 -37.1(2)
C2 Y1 C5 C4 -77.2(3)
C32 Y1 C5 C21 19.6(4)
C24 Y1 C5 C21 129.6(4)
C28 Y1 C5 C21 -85.2(4)
C1 Y1 C5 C21 122.6(5)
C4 Y1 C5 C21 -122.6(5)
C3 Y1 C5 C21 -159.7(4)
C2 Y1 C5 C21 160.2(4)
C5 C1 C6 C7 102.1(6)
C2 C1 C6 C7 -77.0(6)
Y1 C1 C6 C7 -167.0(4)
C1 C6 C7 C8 -179.8(5)
C3 C2 C9 C10 -72.3(6)
C1 C2 C9 C10 97.9(6)
Y1 C2 C9 C10 -167.2(3)
C2 C9 C10 C11 -179.1(5)
C4 C3 C12 C17 124.6(6)
C2 C3 C12 C17 -57.6(7)
Y1 C3 C12 C17 32.7(6)
C4 C3 C12 C13 -56.7(7)
C2 C3 C12 C13 121.1(5)
Y1 C3 C12 C13 -148.6(4)
C17 C12 C13 C14 1.2(7)
C3 C12 C13 C14 -177.6(4)
C12 C13 C14 C15 -0.3(8)
C13 C14 C15 C16 -1.2(9)
C14 C15 C16 C17 1.7(8)
C15 C16 C17 C12 -0.8(8)
C13 C12 C17 C16 -0.6(7)
C3 C12 C17 C16 178.1(4)
C3 C4 C18 C19 102.2(6)
C5 C4 C18 C19 -77.2(6)
Y1 C4 C18 C19 -167.6(4)
C4 C18 C19 C20 -171.6(5)
C1 C5 C21 C22 -78.5(6)
C4 C5 C21 C22 99.3(6)
Y1 C5 C21 C22 -169.6(4)
C5 C21 C22 C23 178.9(5)
C26 Si1 C24 Y1 -69.8(4)
C25 Si1 C24 Y1 49.6(4)
C27 Si1 C24 Y1 170.5(4)
C32 Y1 C24 Si1 8.7(4)
C28 Y1 C24 Si1 119.7(3)
C1 Y1 C24 Si1 -89.6(3)
C4 Y1 C24 Si1 -135.5(3)
C3 Y1 C24 Si1 -141.5(3)
C5 Y1 C24 Si1 -93.2(3)
C2 Y1 C24 Si1 -116.2(3)
C30 Si2 C28 Y1 -34.4(5)
C29 Si2 C28 Y1 83.9(4)
C31 Si2 C28 Y1 -155.8(3)
C32 Y1 C28 Si2 91.6(3)
C24 Y1 C28 Si2 -20.7(4)
C1 Y1 C28 Si2 -153.1(2)
C4 Y1 C28 Si2 -156.4(3)
C3 Y1 C28 Si2 -126.6(3)
C5 Y1 C28 Si2 -174.5(3)
C2 Y1 C28 Si2 -117.6(3)
C24 Y1 C32 Si3' 132.5(4)
C28 Y1 C32 Si3' 20.3(5)
C1 Y1 C32 Si3' -123.8(4)
C4 Y1 C32 Si3' -74.5(4)
C3 Y1 C32 Si3' -93.4(4)
C5 Y1 C32 Si3' -94.1(4)
C2 Y1 C32 Si3' -130.3(4)
C24 Y1 C32 Si3 140.1(12)
C28 Y1 C32 Si3 27.9(12)
C1 Y1 C32 Si3 -116.1(12)
C4 Y1 C32 Si3 -66.8(12)
C3 Y1 C32 Si3 -85.7(12)
C5 Y1 C32 Si3 -86.5(12)
C2 Y1 C32 Si3 -122.7(12)
Si3' C32 Si3 C35 50(8)
Y1 C32 Si3 C35 -14(3)
Si3' C32 Si3 C34 -64(9)
Y1 C32 Si3 C34 -129(2)
Si3' C32 Si3 C33 178(11)
Y1 C32 Si3 C33 114.0(18)
Si3 C32 Si3' C34' 54(9)
Y1 C32 Si3' C34' 175.0(6)
Si3 C32 Si3' C33' -71(9)
Y1 C32 Si3' C33' 49.1(7)
Si3 C32 Si3' C35' 175(9)
Y1 C32 Si3' C35' -64.6(6)
C39 O2 C36 C37 30.0(7)
Li1 O2 C36 C37 -146.1(6)
O2 C36 C37 C38 -36.0(7)
C36 C37 C38 C39 30.5(8)
C36 O2 C39 C38 -9.4(7)
Li1 O2 C39 C38 166.6(6)
C37 C38 C39 O2 -13.9(8)
C43 O3 C40 C41 -17.6(15)
C40' O3 C40 C41 90(2)
C43' O3 C40 C41 -0.4(17)
Li1 O3 C40 C41 170.7(9)
O3 C40 C41 C42 2.8(17)
C40 C41 C42 C43 13.2(16)
C40 O3 C43 C42 27.2(16)
C40' O3 C43 C42 -2.3(18)
C43' O3 C43 C42 -90(4)
Li1 O3 C43 C42 -162.3(10)
C41 C42 C43 O3 -25.6(17)
C40 O3 C40' C41' -86(2)
C43 O3 C40' C41' -5.1(19)
C43' O3 C40' C41' 14(2)
Li1 O3 C40' C41' 158.9(11)
O3 C40' C41' C42' -15.1(19)
C40' C41' C42' C43' 11(2)
C40 O3 C43' C42' 24.3(19)
C43 O3 C43' C42' 92(4)
C40' O3 C43' C42' -6(2)
Li1 O3 C43' C42' -146.6(11)
C41' C42' C43' O3 -3(2)
C47' O4 C44 C45 -51.7(13)
C44' O4 C44 C45 66(3)
C47 O4 C44 C45 -12.6(13)
Li1 O4 C44 C45 164.7(8)
O4 C44 C45 C46 -6.5(15)
C44 C45 C46 C47 22.7(17)
C45 C46 C47 O4 -30.7(16)
C47' O4 C47 C46 111.6(19)
C44' O4 C47 C46 -1.3(17)
C44 O4 C47 C46 27.7(14)
Li1 O4 C47 C46 -149.2(10)
C47' O4 C44' C45' -25(2)
C44 O4 C44' C45' -95(3)
C47 O4 C44' C45' 13(2)
Li1 O4 C44' C45' 165.3(14)
O4 C44' C45' C46' 26(3)
C44' C45' C46' C47' -17(3)
C44' O4 C47' C46' 13(2)
C44 O4 C47' C46' 40.4(16)
C47 O4 C47' C46' -64.6(16)
Li1 O4 C47' C46' -178.3(11)
C45' C46' C47' O4 4(2)
C50 O1 C49 C48 174.4(14)
Li1 O1 C49 C48 -9(2)
C49 O1 C50 C51 57.0(15)
Li1 O1 C50 C51 -119.8(12)
C50' O1' C49' C48' -82(3)
Li1 O1' C49' C48' 88(3)
C49' O1' C50' C51' -178(4)
Li1 O1' C50' C51' 12(7)
C50' O1' Li1 O2 85(3)
C49' O1' Li1 O2 -82(3)
C50' O1' Li1 O4 -159(3)
C49' O1' Li1 O4 34(3)
C50' O1' Li1 O3 -34(4)
C49' O1' Li1 O3 159(2)
C50' O1' Li1 O1 -11(5)
C49' O1' Li1 O1 -178(9)
C36 O2 Li1 O1' -59.1(11)
C39 O2 Li1 O1' 125.5(10)
C36 O2 Li1 O4 -179.2(5)
C39 O2 Li1 O4 5.4(8)
C36 O2 Li1 O3 66.6(7)
C39 O2 Li1 O3 -108.8(6)
C36 O2 Li1 O1 -49.0(8)
C39 O2 Li1 O1 135.6(6)
C47' O4 Li1 O1' -14.7(18)
C44' O4 Li1 O1' 153.1(18)
C44 O4 Li1 O1' 118.5(13)
C47 O4 Li1 O1' -64.9(16)
C47' O4 Li1 O2 100.7(14)
C44' O4 Li1 O2 -91.5(15)
C44 O4 Li1 O2 -126.1(8)
C47 O4 Li1 O2 50.5(12)
C47' O4 Li1 O3 -145.4(14)
C44' O4 Li1 O3 22.4(16)
C44 O4 Li1 O3 -12.2(10)
C47 O4 Li1 O3 164.4(11)
C47' O4 Li1 O1 -20.7(16)
C44' O4 Li1 O1 147.1(15)
C44 O4 Li1 O1 112.6(9)
C47 O4 Li1 O1 -70.9(13)
C40 O3 Li1 O1' 113.9(16)
C43 O3 Li1 O1' -55.0(17)
C40' O3 Li1 O1' 145.6(16)
C43' O3 Li1 O1' -76.3(17)
C40 O3 Li1 O2 -4.3(13)
C43 O3 Li1 O2 -173.2(11)
C40' O3 Li1 O2 27.4(13)
C43' O3 Li1 O2 165.5(12)
C40 O3 Li1 O4 -118.0(12)
C43 O3 Li1 O4 73.1(13)
C40' O3 Li1 O4 -86.3(12)
C43' O3 Li1 O4 51.9(14)
C40 O3 Li1 O1 110.0(12)
C43 O3 Li1 O1 -58.9(13)
C40' O3 Li1 O1 141.7(12)
C43' O3 Li1 O1 -80.2(14)
C49 O1 Li1 O1' 29(7)
C50 O1 Li1 O1' -155(8)
C49 O1 Li1 O2 -57.9(13)
C50 O1 Li1 O2 118.0(9)
C49 O1 Li1 O4 63.4(14)
C50 O1 Li1 O4 -120.7(9)
C49 O1 Li1 O3 -172.4(11)
C50 O1 Li1 O3 3.6(11)
